data_4034101
loop_
_publ_author_name
'Wang, Yi-Feng'
'Xu, Wen-Gang'
'Sun, Bing'
'Yu, Qin-Qin'
'Li, Tuan-Jie'
'Zhang, Fang-Lin'

_publ_section_title
;
 Monodentate Transient Directing Group Assisted Pd-Catalyzed Direct
 Dehydrogenative Cross-Coupling of Benzaldehydes with Arenes toward
 9-Fluorenones.
;
_journal_issue 20
_journal_name_full 'The Journal of organic chemistry'
_journal_page_first 13104
_journal_page_last 13111
_journal_paper_doi 10.1021/acs.joc.9b02139
_journal_volume 84
_journal_year 2019
_chemical_formula_moiety 'C14 H9 Br O'
_chemical_formula_sum 'C14 H9 Br O'
_chemical_formula_weight 273.12
_chemical_name_systematic 1
_space_group_crystal_system monoclinic
_space_group_IT_number 14
_space_group_name_Hall '-P 2yn'
_space_group_name_H-M_alt 'P 1 21/n 1'
_atom_sites_solution_hydrogens geom
_atom_sites_solution_primary dual
_atom_sites_solution_secondary difmap
_audit_creation_date 2019-06-15
_audit_creation_method
;
Olex2 1.2
(compiled 2018.05.29 svn.r3508 for OlexSys, GUI svn.r5506)
;
_cell_angle_alpha 90.00
_cell_angle_beta 92.626(2)
_cell_angle_gamma 90.00
_cell_formula_units_Z 4
_cell_length_a 7.6739(2)
_cell_length_b 3.95380(10)
_cell_length_c 36.2385(10)
_cell_measurement_reflns_used 2680
_cell_measurement_temperature 293(2)
_cell_measurement_theta_max 73.9510
_cell_measurement_theta_min 2.4540
_cell_volume 1098.36(5)
_computing_cell_refinement 'CrysAlisPro 1.171.39.34b (Rigaku OD, 2017)'
_computing_data_collection 'CrysAlisPro 1.171.39.34b (Rigaku OD, 2017)'
_computing_data_reduction 'CrysAlisPro 1.171.39.34b (Rigaku OD, 2017)'
_computing_molecular_graphics 'Olex2 (Dolomanov et al., 2009)'
_computing_publication_material 'Olex2 (Dolomanov et al., 2009)'
_computing_structure_refinement 'XL (Sheldrick, 2008)'
_computing_structure_solution 'ShelXT (Sheldrick, 2015)'
_diffrn_ambient_temperature 293
_diffrn_detector 'CCD plate'
_diffrn_detector_type HyPix
_diffrn_measured_fraction_theta_full 0.998
_diffrn_measured_fraction_theta_max 0.998
_diffrn_measurement_details
;
List of Runs (angles in degrees, time in seconds):

  # Type    Start    End  Width  t~exp~   \w     \q     \k     \f   Frames
--------------------------------------------------------------------------
  1  \w     84.00 121.00   0.50    0.09    --   43.18 178.00  90.00   74
  2  \w    -95.00 -70.00   0.50    0.50    --  -90.25 125.00  30.00   50
  3  \w     36.00  97.00   0.50    0.50    --  109.88 -94.00-150.00  122
  4  \w     61.00 104.00   0.50    0.50    --  109.88 -94.00 -60.00   86
  5  \w     93.00 118.00   0.50    0.50    --  109.88-125.00 -30.00   50
  6  \w     32.00  83.00   0.50    0.50    --  109.88 -30.00  30.00  102
  7  \w     41.00  67.00   0.50    0.50    --  109.88 -61.00 -60.00   52
  8  \w     91.00 133.00   0.50    0.50    --  109.88 -30.00  30.00   84
  9  \w     76.00 128.00   0.50    0.50    --  109.88 -61.00 -60.00  104
 10  \w     31.00 135.00   0.50    0.50    --  109.88 -27.00-171.00  208
 11  \w   -122.00 -18.00   0.50    0.09    --  -43.18 -27.00-171.00  208
 12  \w    -96.00 -70.00   0.50    0.50    --  -90.25 -27.00-171.00   52
 13  \w   -128.00-100.00   0.50    0.50    --  -90.25 -27.00-171.00   56
 14  \w    -98.00 -73.00   0.50    0.50    --  -90.25  27.00  -9.00   50
 15  \w   -110.00 -50.00   0.50    0.50    --  -90.25  30.00-150.00  120
 16  \w    -36.00 -10.00   0.50    0.09    --  -43.18  27.00  -9.00   52
 17  \w     -4.00  36.00   0.50    0.09    --  -43.18  27.00  -9.00   80
 18  \w    -37.00 -12.00   0.50    0.50    --  -90.25  30.00-150.00   50
 19  \w     66.00  94.00   0.50    0.09    --   43.18  27.00  -9.00   56
 20  \w    117.00 177.00   0.50    0.50    --  109.88  27.00  -9.00  120
;
_diffrn_measurement_device 'four-circle diffractometer'
_diffrn_measurement_device_type 'XtaLAB Synergy, Dualflex, HyPix'
_diffrn_measurement_method '\w scans'
_diffrn_orient_matrix_type 'CrysAlisPro convention (1999,Acta A55,543-557)'
_diffrn_orient_matrix_UB_11 0.1671887000
_diffrn_orient_matrix_UB_12 0.0015781000
_diffrn_orient_matrix_UB_13 0.0252110000
_diffrn_orient_matrix_UB_21 0.1042333000
_diffrn_orient_matrix_UB_22 0.1361031000
_diffrn_orient_matrix_UB_23 -0.0321553000
_diffrn_orient_matrix_UB_31 -0.0397321000
_diffrn_orient_matrix_UB_32 0.3650511000
_diffrn_orient_matrix_UB_33 0.0118913000
_diffrn_radiation_monochromator mirror
_diffrn_radiation_probe x-ray
_diffrn_radiation_type CuK\a
_diffrn_radiation_wavelength 1.54184
_diffrn_reflns_av_R_equivalents 0.0293
_diffrn_reflns_av_unetI/netI 0.0367
_diffrn_reflns_limit_h_max 9
_diffrn_reflns_limit_h_min -9
_diffrn_reflns_limit_k_max 4
_diffrn_reflns_limit_k_min -1
_diffrn_reflns_limit_l_max 43
_diffrn_reflns_limit_l_min -39
_diffrn_reflns_number 5229
_diffrn_reflns_theta_full 67.08
_diffrn_reflns_theta_max 67.08
_diffrn_reflns_theta_min 2.44
_diffrn_source 'micro-focus sealed X-ray tube'
_diffrn_source_type 'PhotonJet (Cu) X-ray Source'
_exptl_absorpt_coefficient_mu 4.869
_exptl_absorpt_correction_T_max 1.00000
_exptl_absorpt_correction_T_min 0.41905
_exptl_absorpt_correction_type multi-scan
_exptl_absorpt_process_details
;
CrysAlisPro 1.171.39.34b (Rigaku Oxford Diffraction, 2017)
Empirical absorption correction using spherical harmonics,
 implemented in SCALE3 ABSPACK scaling algorithm.
;
_exptl_crystal_colour 'clear yellowish yellow'
_exptl_crystal_colour_lustre clear
_exptl_crystal_colour_modifier yellowish
_exptl_crystal_colour_primary yellow
_exptl_crystal_density_diffrn 1.652
_exptl_crystal_density_method 'not measured'
_exptl_crystal_description needle
_exptl_crystal_F_000 544
_exptl_crystal_size_max 0.2
_exptl_crystal_size_mid 0.1
_exptl_crystal_size_min 0.1
_refine_diff_density_max 0.765
_refine_diff_density_min -0.660
_refine_diff_density_rms 0.093
_refine_ls_extinction_method none
_refine_ls_goodness_of_fit_ref 1.069
_refine_ls_hydrogen_treatment constr
_refine_ls_matrix_type full
_refine_ls_number_parameters 146
_refine_ls_number_reflns 1956
_refine_ls_number_restraints 0
_refine_ls_restrained_S_all 1.069
_refine_ls_R_factor_all 0.0506
_refine_ls_R_factor_gt 0.0464
_refine_ls_shift/su_max 0.001
_refine_ls_shift/su_mean 0.000
_refine_ls_structure_factor_coef Fsqd
_refine_ls_weighting_details 'calc w=1/[\s^2^(Fo^2^)+(0.0855P)^2^+0.6712P] where P=(Fo^2^+2Fc^2^)/3'
_refine_ls_weighting_scheme calc
_refine_ls_wR_factor_gt 0.1348
_refine_ls_wR_factor_ref 0.1399
_reflns_number_gt 1731
_reflns_number_total 1956
_reflns_threshold_expression >2sigma(I)
_cod_data_source_file jo9b02139_si_002.cif
_cod_data_source_block exp_2648
_cod_database_code 4034101
_reflns_odcompleteness_completeness 99.78
_reflns_odcompleteness_iscentric 1
_reflns_odcompleteness_theta 66.97
_olex2_refinement_description
;
1. Fixed Uiso
 At 1.2 times of:
  All C(H) groups
 At 1.5 times of:
  All C(H,H,H) groups
2.a Aromatic/amide H refined with riding coordinates:
 C13(H13), C5(H5), C7(H7), C10(H10), C11(H11), C8(H8)
2.b Idealised Me refined as rotating group:
 C16(H16A,H16B,H16C)
;
_olex2_submission_special_instructions 'No special instructions were received'
_oxdiff_exptl_absorpt_empirical_details
;
Empirical correction (ABSPACK) includes:
- Absorption correction using spherical harmonics
- Frame scaling
;
_oxdiff_exptl_absorpt_empirical_full_max 1.882
_oxdiff_exptl_absorpt_empirical_full_min 0.454

loop_
_space_group_symop_id
_space_group_symop_operation_xyz
1 'x, y, z'
2 '-x+1/2, y+1/2, -z+1/2'
3 '-x, -y, -z'
4 'x-1/2, -y-1/2, z-1/2'

loop_
_atom_site_label
_atom_site_type_symbol
_atom_site_fract_x
_atom_site_fract_y
_atom_site_fract_z
_atom_site_U_iso_or_equiv
_atom_site_adp_type
_atom_site_occupancy
_atom_site_calc_flag
_atom_site_refinement_flags_posn
Br14 Br 1.11838(6) 0.16989(12) 0.283331(13) 0.0721(3) Uani 1 d .
O15 O 0.8460(3) -0.0149(8) 0.42910(7) 0.0636(7) Uani 1 d .
C16 C 0.1999(4) 0.3792(10) 0.48005(11) 0.0550(9) Uani 1 d .
H16A H 0.1094 0.2125 0.4770 0.083 Uiso 1 calc GR
H16B H 0.1486 0.5965 0.4843 0.083 Uiso 1 calc GR
H16C H 0.2763 0.3198 0.5007 0.083 Uiso 1 calc GR
C2 C 0.7823(4) 0.2179(8) 0.36812(9) 0.0427(7) Uani 1 d .
C4 C 0.5701(4) 0.2675(9) 0.41375(10) 0.0440(7) Uani 1 d .
C1 C 0.6341(4) 0.3820(8) 0.35243(9) 0.0435(7) Uani 1 d .
C9 C 0.5028(4) 0.4116(8) 0.38078(9) 0.0429(7) Uani 1 d .
C3 C 0.7480(4) 0.1338(9) 0.40752(9) 0.0460(7) Uani 1 d .
C13 C 0.9272(4) 0.1547(8) 0.34848(10) 0.0482(8) Uani 1 d .
H13 H 1.0243 0.0459 0.3592 0.058 Uiso 1 calc R
C5 C 0.4748(4) 0.2562(10) 0.44492(10) 0.0497(7) Uani 1 d .
H5 H 0.5216 0.1577 0.4665 0.060 Uiso 1 calc R
C12 C 0.9233(5) 0.2595(9) 0.31189(10) 0.0506(8) Uani 1 d .
C6 C 0.3070(4) 0.3940(9) 0.44398(10) 0.0512(8) Uani 1 d .
C7 C 0.2419(4) 0.5385(10) 0.41129(11) 0.0549(8) Uani 1 d .
H7 H 0.1304 0.6314 0.4105 0.066 Uiso 1 calc R
C10 C 0.6327(5) 0.4820(9) 0.31574(9) 0.0520(8) Uani 1 d .
H10 H 0.5353 0.5880 0.3048 0.062 Uiso 1 calc R
C11 C 0.7794(5) 0.4210(10) 0.29565(10) 0.0536(8) Uani 1 d .
H11 H 0.7809 0.4892 0.2711 0.064 Uiso 1 calc R
C8 C 0.3376(4) 0.5493(10) 0.37954(10) 0.0521(8) Uani 1 d .
H8 H 0.2910 0.6474 0.3580 0.062 Uiso 1 calc R

loop_
_atom_site_aniso_label
_atom_site_aniso_U_11
_atom_site_aniso_U_22
_atom_site_aniso_U_33
_atom_site_aniso_U_23
_atom_site_aniso_U_13
_atom_site_aniso_U_12
Br14 0.0795(4) 0.0685(4) 0.0705(4) -0.00506(19) 0.0294(2) -0.0002(2)
O15 0.0477(12) 0.087(2) 0.0560(14) 0.0180(14) -0.0004(10) 0.0167(14)
C16 0.0358(15) 0.061(2) 0.070(2) -0.0158(17) 0.0204(15) 0.0014(14)
C2 0.0399(15) 0.0389(15) 0.0487(17) 0.0010(13) -0.0027(13) -0.0004(13)
C4 0.0386(15) 0.0424(15) 0.0508(17) 0.0001(14) -0.0023(13) 0.0008(13)
C1 0.0438(16) 0.0372(15) 0.0490(17) 0.0000(13) -0.0030(13) -0.0010(13)
C9 0.0404(14) 0.0385(15) 0.0492(16) -0.0021(13) -0.0032(12) 0.0001(13)
C3 0.0374(15) 0.0519(18) 0.0484(17) 0.0042(14) -0.0003(13) 0.0029(13)
C13 0.0462(17) 0.0448(18) 0.0536(19) -0.0010(13) 0.0017(14) 0.0029(13)
C5 0.0441(16) 0.0530(17) 0.0520(18) 0.0023(15) 0.0011(14) -0.0009(15)
C12 0.0571(19) 0.0406(15) 0.0547(19) -0.0045(15) 0.0084(15) -0.0066(15)
C6 0.0434(16) 0.0506(18) 0.060(2) -0.0082(16) 0.0070(14) -0.0030(14)
C7 0.0404(16) 0.054(2) 0.070(2) -0.0060(17) -0.0011(15) 0.0081(15)
C10 0.0578(19) 0.0492(19) 0.0480(17) 0.0030(15) -0.0074(14) 0.0044(16)
C11 0.071(2) 0.0457(17) 0.0442(17) 0.0000(15) 0.0001(15) -0.0036(17)
C8 0.0456(17) 0.0522(18) 0.0574(19) 0.0006(16) -0.0095(14) 0.0091(15)

loop_
_atom_type_symbol
_atom_type_description
_atom_type_scat_dispersion_real
_atom_type_scat_dispersion_imag
_atom_type_scat_source
C C 0.0181 0.0091 'International Tables Vol C Tables 4.2.6.8 and 6.1.1.4'
H H 0.0000 0.0000 'International Tables Vol C Tables 4.2.6.8 and 6.1.1.4'
Br Br -0.6763 1.2805 'International Tables Vol C Tables 4.2.6.8 and 6.1.1.4'
O O 0.0492 0.0322 'International Tables Vol C Tables 4.2.6.8 and 6.1.1.4'

loop_
_geom_angle_atom_site_label_1
_geom_angle_atom_site_label_2
_geom_angle_atom_site_label_3
_geom_angle
H16A C16 H16B 109.5
H16A C16 H16C 109.5
H16B C16 H16C 109.5
C6 C16 H16A 109.5
C6 C16 H16B 109.5
C6 C16 H16C 109.5
C1 C2 C3 108.3(3)
C13 C2 C1 122.3(3)
C13 C2 C3 129.4(3)
C9 C4 C3 108.6(3)
C5 C4 C9 121.6(3)
C5 C4 C3 129.7(3)
C2 C1 C9 108.7(3)
C10 C1 C2 119.3(3)
C10 C1 C9 132.0(3)
C4 C9 C1 108.9(3)
C8 C9 C4 119.4(3)
C8 C9 C1 131.7(3)
O15 C3 C2 126.3(3)
O15 C3 C4 128.3(3)
C4 C3 C2 105.5(3)
C2 C13 H13 121.3
C2 C13 C12 117.3(3)
C12 C13 H13 121.3
C4 C5 H5 120.3
C4 C5 C6 119.5(3)
C6 C5 H5 120.3
C13 C12 Br14 118.9(3)
C11 C12 Br14 119.3(3)
C11 C12 C13 121.8(3)
C5 C6 C16 118.7(3)
C7 C6 C16 122.8(3)
C7 C6 C5 118.5(3)
C6 C7 H7 118.8
C6 C7 C8 122.3(3)
C8 C7 H7 118.8
C1 C10 H10 120.6
C1 C10 C11 118.8(3)
C11 C10 H10 120.6
C12 C11 C10 120.5(3)
C12 C11 H11 119.8
C10 C11 H11 119.8
C9 C8 C7 118.7(3)
C9 C8 H8 120.7
C7 C8 H8 120.7

loop_
_geom_bond_atom_site_label_1
_geom_bond_atom_site_label_2
_geom_bond_distance
Br14 C12 1.892(4)
O15 C3 1.212(4)
C16 H16A 0.9600
C16 H16B 0.9600
C16 H16C 0.9600
C16 C6 1.577(5)
C2 C1 1.406(5)
C2 C3 1.501(5)
C2 C13 1.371(5)
C4 C9 1.401(5)
C4 C3 1.491(5)
C4 C5 1.374(5)
C1 C9 1.477(5)
C1 C10 1.387(5)
C9 C8 1.378(5)
C13 H13 0.9300
C13 C12 1.388(5)
C5 H5 0.9300
C5 C6 1.397(5)
C12 C11 1.383(6)
C6 C7 1.388(5)
C7 H7 0.9300
C7 C8 1.394(5)
C10 H10 0.9300
C10 C11 1.390(5)
C11 H11 0.9300
C8 H8 0.9300
